data_7711152
loop_
_publ_author_name
'Ward, Jas S.'
'Mart\~onova, Jevgenija'
'Wilson, Laura M. E.'
'Kramer, Eric'
'Aav, Riina'
'Rissanen, Kari'

_publ_section_title
;
 Carbonyl Hypoiodites from Pivalic and Trimesic Acid and their Silver(I)
 Intermediates
;
_journal_name_full 'Dalton Transactions'
_journal_paper_doi 10.1039/D2DT01988D
_journal_year 2022
_chemical_formula_moiety 'C44 H38 Ag3 N7 O6'
_chemical_formula_sum 'C44 H38 Ag3 N7 O6'
_chemical_formula_weight 1084.42
_space_group_crystal_system monoclinic
_space_group_IT_number 14
_space_group_name_Hall '-P 2ybc'
_space_group_name_H-M_alt 'P 1 21/c 1'
_atom_sites_solution_hydrogens geom
_atom_sites_solution_primary dual
_audit_creation_date 2021-11-17
_audit_creation_method
;
Olex2 1.2
(compiled 2018.05.29 svn.r3508 for OlexSys, GUI svn.r5506)
;
_audit_update_record
;
2022-05-18 deposited with the CCDC.	2022-09-05 downloaded from the CCDC.
;
_cell_angle_alpha 90
_cell_angle_beta 91.048(3)
_cell_angle_gamma 90
_cell_formula_units_Z 4
_cell_length_a 20.8504(9)
_cell_length_b 10.5290(3)
_cell_length_c 19.2520(4)
_cell_measurement_reflns_used 6022
_cell_measurement_temperature 119.96(19)
_cell_measurement_theta_max 27.2700
_cell_measurement_theta_min 2.7410
_cell_volume 4225.8(2)
_computing_cell_refinement 'CrysAlisPro 1.171.40.84a (Rigaku OD, 2020)'
_computing_data_collection 'CrysAlisPro 1.171.40.84a (Rigaku OD, 2020)'
_computing_data_reduction 'CrysAlisPro 1.171.40.84a (Rigaku OD, 2020)'
_computing_molecular_graphics 'Olex2 (Dolomanov et al., 2009)'
_computing_publication_material 'Olex2 (Dolomanov et al., 2009)'
_computing_structure_refinement 'ShelXL (Sheldrick, 2015)'
_computing_structure_solution 'ShelXT (Sheldrick, 2015)'
_diffrn_ambient_environment N~2~
_diffrn_ambient_temperature 119.96(19)
_diffrn_detector 'CCD plate'
_diffrn_detector_area_resol_mean 8.0053
_diffrn_detector_type Eos
_diffrn_measured_fraction_theta_full 1.000
_diffrn_measured_fraction_theta_max 1.000
_diffrn_measurement_details
;
List of Runs (angles in degrees, time in seconds):

  # Type    Start    End  Width  t~exp~   \w     \q     \k     \f   Frames
#--------------------------------------------------------------------------
  1  \w    -42.00  12.00   1.00   50.00    --  -18.29 -77.00  90.00   54
  2  \w    -42.00  12.00   1.00   50.00    --  -18.29 -77.00 -60.00   54
  3  \w    -53.00  45.00   1.00   50.00    --   19.23 -37.00 -60.00   98
  4  \w    -50.00  41.00   1.00   50.00    --   19.23 -57.00  30.00   91
  5  \w     39.00  95.00   1.00   50.00    --   19.23 178.00   0.00   56
  6  \w    -50.00  41.00   1.00   50.00    --   19.23 -57.00 150.00   91
  7  \w    -11.00  42.00   1.00   50.00    --   19.23  77.00 -90.00   53
  8  \w     15.00  92.00   1.00   50.00    --   19.23  37.00 120.00   77
;
_diffrn_measurement_device 'four-circle diffractometer'
_diffrn_measurement_device_type 'SuperNova, Single source at offset/far, Eos'
_diffrn_measurement_method '\w scans'
_diffrn_orient_matrix_type 'CrysAlisPro convention (1999,Acta A55,543-557)'
_diffrn_orient_matrix_UB_11 0.0314925000
_diffrn_orient_matrix_UB_12 -0.0181438000
_diffrn_orient_matrix_UB_13 0.0104991000
_diffrn_orient_matrix_UB_21 0.0129206000
_diffrn_orient_matrix_UB_22 0.0447381000
_diffrn_orient_matrix_UB_23 -0.0234317000
_diffrn_orient_matrix_UB_31 -0.0001891000
_diffrn_orient_matrix_UB_32 0.0469579000
_diffrn_orient_matrix_UB_33 0.0264205000
_diffrn_radiation_monochromator mirror
_diffrn_radiation_probe x-ray
_diffrn_radiation_type MoK\a
_diffrn_radiation_wavelength 0.71073
_diffrn_reflns_av_R_equivalents 0.0846
_diffrn_reflns_av_unetI/netI 0.0758
_diffrn_reflns_Laue_measured_fraction_full 1.000
_diffrn_reflns_Laue_measured_fraction_max 1.000
_diffrn_reflns_limit_h_max 26
_diffrn_reflns_limit_h_min -25
_diffrn_reflns_limit_k_max 13
_diffrn_reflns_limit_k_min -13
_diffrn_reflns_limit_l_max 24
_diffrn_reflns_limit_l_min -24
_diffrn_reflns_number 43231
_diffrn_reflns_point_group_measured_fraction_full 1.000
_diffrn_reflns_point_group_measured_fraction_max 1.000
_diffrn_reflns_theta_full 25.242
_diffrn_reflns_theta_max 26.372
_diffrn_reflns_theta_min 2.116
_diffrn_source 'micro-focus sealed X-ray tube'
_diffrn_source_type 'SuperNova (Mo) X-ray Source'
_exptl_absorpt_coefficient_mu 1.433
_exptl_absorpt_correction_T_max 1.00000
_exptl_absorpt_correction_T_min 0.90540
_exptl_absorpt_correction_type multi-scan
_exptl_absorpt_process_details
;
CrysAlisPro 1.171.40.84a (Rigaku Oxford Diffraction, 2020)
Empirical absorption correction using spherical harmonics,
implemented in SCALE3 ABSPACK scaling algorithm.
;
_exptl_crystal_colour colourless
_exptl_crystal_colour_primary colourless
_exptl_crystal_density_diffrn 1.705
_exptl_crystal_description plate
_exptl_crystal_F_000 2160
_exptl_crystal_recrystallization_method 'Re-crystallisation from solvent: pyridine+DMSO/TBME'
_exptl_crystal_size_max 0.125
_exptl_crystal_size_mid 0.087
_exptl_crystal_size_min 0.009
_refine_diff_density_max 2.161
_refine_diff_density_min -0.841
_refine_diff_density_rms 0.138
_refine_ls_extinction_method none
_refine_ls_goodness_of_fit_ref 1.211
_refine_ls_hydrogen_treatment constr
_refine_ls_matrix_type full
_refine_ls_number_parameters 541
_refine_ls_number_reflns 8637
_refine_ls_number_restraints 36
_refine_ls_restrained_S_all 1.209
_refine_ls_R_factor_all 0.1071
_refine_ls_R_factor_gt 0.0794
_refine_ls_shift/su_max 0.001
_refine_ls_shift/su_mean 0.000
_refine_ls_structure_factor_coef Fsqd
_refine_ls_weighting_details 'w=1/[\s^2^(Fo^2^)+(0.0312P)^2^+16.7942P] where P=(Fo^2^+2Fc^2^)/3'
_refine_ls_weighting_scheme calc
_refine_ls_wR_factor_gt 0.1229
_refine_ls_wR_factor_ref 0.1319
_reflns_Friedel_coverage 0.000
_reflns_number_gt 6802
_reflns_number_total 8637
_reflns_threshold_expression 'I > 2\s(I)'
_cod_data_source_file d2dt01988d2.cif
_cod_data_source_block 3a_py_4
_cod_database_code 7711152
_shelxl_version_number 2014/6
_shelx_space_group_comment
;
The symmetry employed for this shelxl refinement is uniquely defined
by the following loop, which should always be used as a source of
symmetry information in preference to the above space-group names.
They are only intended as comments.
;
_reflns_odcompleteness_completeness 99.93
_reflns_odcompleteness_iscentric 1
_reflns_odcompleteness_theta 26.32
_olex2_refinement_description
;
1. Fixed Uiso
 At 1.2 times of:
  All C(H) groups
2. Rigid body (RIGU) restrains
 N51, C52, C53, C54, C55, C56
 with sigma for 1-2 distances of 0.001 and sigma for 1-3 distances of 0.001
3.a Aromatic/amide H refined with riding coordinates:
 C2(H2), C4(H4), C6(H6), C22(H22), C23(H23), C24(H24), C25(H25), C26(H26),
 C32(H32), C33(H33), C34(H34), C35(H35), C36(H36), C42(H42), C43(H43), C44(H44),
  C45(H45), C46(H46), C52(H52), C53(H53), C54(H54), C55(H55), C56(H56),
 C62(H62), C63(H63), C64(H64), C65(H65), C66(H66), C72(H72), C73(H73), C74(H74),
  C75(H75), C76(H76), C82(H82), C83(H83), C84(H84), C85(H85), C86(H86)
;
_ins_header
;
TITL OIK096_scale1 in P2(1)/c 
REM P2(1)/c (#14 in standard setting)
CELL 0.71073  20.850443  10.528970  19.251987  90.0000  91.0477  90.0000
ZERR    4.00   0.000931   0.000340   0.000442   0.0000   0.0029   0.0000
LATT  1
SYMM -x, y+1/2,-z+1/2 
SFAC C H N O Ag
UNIT 176.00 152.00 28.00 24.00 12.00
TREF
HKLF 4
END
;
_olex2_submission_special_instructions 'No special instructions were received'
_oxdiff_exptl_absorpt_empirical_details
;
Empirical correction (ABSPACK) includes:
- Absorption correction using spherical harmonics
- Frame scaling
;
_oxdiff_exptl_absorpt_empirical_full_max 1.164
_oxdiff_exptl_absorpt_empirical_full_min 0.887

loop_
_space_group_symop_operation_xyz
'x, y, z'
'-x, y+1/2, -z+1/2'
'-x, -y, -z'
'x, -y-1/2, z-1/2'

loop_
_atom_site_label
_atom_site_type_symbol
_atom_site_fract_x
_atom_site_fract_y
_atom_site_fract_z
_atom_site_U_iso_or_equiv
_atom_site_adp_type
_atom_site_occupancy
_atom_site_site_symmetry_order
_atom_site_calc_flag
_atom_site_refinement_flags_posn
_atom_site_refinement_flags_adp
_atom_site_refinement_flags_occupancy
_atom_site_disorder_assembly
_atom_site_disorder_group
Ag1 Ag 0.85511(3) 0.61370(6) 0.56486(3) 0.02388(15) Uani 1 1 d . . . . .
Ag2 Ag 0.88294(3) 0.87523(6) 0.62228(3) 0.02410(15) Uani 1 1 d . . . . .
Ag3 Ag 0.53265(3) 0.26648(6) 0.79748(3) 0.02835(16) Uani 1 1 d . . . . .
O8 O 0.7941(2) 0.6133(5) 0.6648(2) 0.0247(12) Uani 1 1 d . . . . .
O9 O 0.8436(2) 0.7746(5) 0.7203(2) 0.0228(11) Uani 1 1 d . . . . .
O11 O 0.8036(2) 0.5894(5) 1.0324(2) 0.0243(12) Uani 1 1 d . . . . .
O12 O 0.8633(2) 0.7323(5) 0.9770(2) 0.0248(12) Uani 1 1 d . . . . .
O14 O 0.6173(2) 0.4043(5) 0.7853(2) 0.0267(12) Uani 1 1 d . . . . .
O15 O 0.6158(2) 0.3990(5) 0.9014(2) 0.0286(12) Uani 1 1 d . . . . .
N21 N 0.7960(3) 0.4838(6) 0.4869(3) 0.0306(16) Uani 1 1 d . . . . .
N31 N 0.9461(3) 0.5314(6) 0.6167(3) 0.0248(14) Uani 1 1 d . . . . .
N41 N 0.9890(3) 0.8579(6) 0.5948(3) 0.0296(15) Uani 1 1 d . . . . .
N51 N 0.8377(4) 1.0768(7) 0.6639(3) 0.0421(15) Uani 1 1 d . U . . .
N61 N 0.5286(3) 0.2333(6) 0.6750(3) 0.0246(14) Uani 1 1 d . . . . .
N71 N 0.5684(3) 0.0518(6) 0.8283(3) 0.0300(15) Uani 1 1 d . . . . .
N81 N 0.4410(3) 0.2568(6) 0.8588(3) 0.0259(14) Uani 1 1 d . . . . .
C1 C 0.7797(3) 0.6339(6) 0.7854(3) 0.0136(14) Uani 1 1 d . . . . .
C2 C 0.8098(3) 0.6635(6) 0.8487(3) 0.0155(14) Uani 1 1 d . . . . .
H2 H 0.8456 0.7161 0.8496 0.019 Uiso 1 1 calc R . . . .
C3 C 0.7863(3) 0.6147(6) 0.9104(3) 0.0155(14) Uani 1 1 d . . . . .
C4 C 0.7318(3) 0.5405(6) 0.9098(3) 0.0157(15) Uani 1 1 d . . . . .
H4 H 0.7159 0.5094 0.9513 0.019 Uiso 1 1 calc R . . . .
C5 C 0.7002(3) 0.5117(6) 0.8469(3) 0.0151(14) Uani 1 1 d . . . . .
C6 C 0.7253(3) 0.5586(6) 0.7857(3) 0.0166(15) Uani 1 1 d . . . . .
H6 H 0.7050 0.5389 0.7437 0.020 Uiso 1 1 calc R . . . .
C7 C 0.8082(3) 0.6798(7) 0.7181(3) 0.0170(15) Uani 1 1 d . . . . .
C10 C 0.8207(3) 0.6479(7) 0.9792(3) 0.0173(15) Uani 1 1 d . . . . .
C13 C 0.6396(3) 0.4314(7) 0.8452(4) 0.0191(15) Uani 1 1 d . . . . .
C22 C 0.7582(4) 0.3883(8) 0.5023(4) 0.036(2) Uani 1 1 d . . . . .
H22 H 0.7527 0.3707 0.5491 0.043 Uiso 1 1 calc R . . . .
C23 C 0.7257(4) 0.3112(8) 0.4546(5) 0.038(2) Uani 1 1 d . . . . .
H23 H 0.7002 0.2437 0.4687 0.046 Uiso 1 1 calc R . . . .
C24 C 0.7331(4) 0.3403(9) 0.3852(4) 0.042(2) Uani 1 1 d . . . . .
H24 H 0.7116 0.2939 0.3509 0.051 Uiso 1 1 calc R . . . .
C25 C 0.7726(4) 0.4376(8) 0.3678(4) 0.042(2) Uani 1 1 d . . . . .
H25 H 0.7797 0.4563 0.3214 0.050 Uiso 1 1 calc R . . . .
C26 C 0.8016(4) 0.5080(8) 0.4191(4) 0.038(2) Uani 1 1 d . . . . .
H26 H 0.8268 0.5766 0.4060 0.046 Uiso 1 1 calc R . . . .
C32 C 0.9655(4) 0.5690(8) 0.6793(4) 0.036(2) Uani 1 1 d . . . . .
H32 H 0.9414 0.6311 0.7011 0.043 Uiso 1 1 calc R . . . .
C33 C 1.0182(4) 0.5235(9) 0.7143(4) 0.044(2) Uani 1 1 d . . . . .
H33 H 1.0299 0.5548 0.7579 0.052 Uiso 1 1 calc R . . . .
C34 C 1.0537(4) 0.4295(9) 0.6831(4) 0.047(2) Uani 1 1 d . . . . .
H34 H 1.0899 0.3953 0.7050 0.056 Uiso 1 1 calc R . . . .
C35 C 1.0338(4) 0.3877(9) 0.6179(4) 0.047(3) Uani 1 1 d . . . . .
H35 H 1.0559 0.3239 0.5951 0.057 Uiso 1 1 calc R . . . .
C36 C 0.9807(4) 0.4427(9) 0.5881(4) 0.037(2) Uani 1 1 d . . . . .
H36 H 0.9683 0.4150 0.5440 0.045 Uiso 1 1 calc R . . . .
C42 C 1.0047(5) 0.8522(10) 0.5282(4) 0.053(3) Uani 1 1 d . . . . .
H42 H 0.9717 0.8491 0.4951 0.064 Uiso 1 1 calc R . . . .
C43 C 1.0663(4) 0.8505(10) 0.5058(5) 0.055(3) Uani 1 1 d . . . . .
H43 H 1.0744 0.8505 0.4585 0.066 Uiso 1 1 calc R . . . .
C44 C 1.1161(5) 0.8490(9) 0.5529(5) 0.051(3) Uani 1 1 d . . . . .
H44 H 1.1584 0.8471 0.5385 0.061 Uiso 1 1 calc R . . . .
C45 C 1.1020(4) 0.8502(11) 0.6213(5) 0.056(3) Uani 1 1 d . . . . .
H45 H 1.1342 0.8481 0.6554 0.067 Uiso 1 1 calc R . . . .
C46 C 1.0389(4) 0.8546(10) 0.6383(5) 0.052(3) Uani 1 1 d . . . . .
H46 H 1.0299 0.8555 0.6854 0.063 Uiso 1 1 calc R . . . .
C52 C 0.8533(5) 1.1921(9) 0.6705(5) 0.056(2) Uani 1 1 d . U . . .
H52 H 0.8955 1.2121 0.6603 0.067 Uiso 1 1 calc R . . . .
C53 C 0.8146(5) 1.2936(9) 0.6912(4) 0.050(2) Uani 1 1 d . U . . .
H53 H 0.8315 1.3736 0.7008 0.060 Uiso 1 1 calc R . . . .
C54 C 0.7507(5) 1.2684(9) 0.6964(5) 0.054(2) Uani 1 1 d . U . . .
H54 H 0.7221 1.3322 0.7083 0.065 Uiso 1 1 calc R . . . .
C55 C 0.7295(5) 1.1470(9) 0.6838(5) 0.055(2) Uani 1 1 d . U . . .
H55 H 0.6860 1.1281 0.6860 0.066 Uiso 1 1 calc R . . . .
C56 C 0.7715(5) 1.0562(9) 0.6684(4) 0.0485(19) Uani 1 1 d . U . . .
H56 H 0.7559 0.9747 0.6602 0.058 Uiso 1 1 calc R . . . .
C62 C 0.5713(4) 0.2946(8) 0.6371(4) 0.0288(18) Uani 1 1 d . . . . .
H62 H 0.6000 0.3493 0.6595 0.035 Uiso 1 1 calc R . . . .
C63 C 0.5750(4) 0.2804(8) 0.5656(4) 0.035(2) Uani 1 1 d . . . . .
H63 H 0.6049 0.3264 0.5407 0.042 Uiso 1 1 calc R . . . .
C64 C 0.5345(4) 0.1989(8) 0.5325(4) 0.037(2) Uani 1 1 d . . . . .
H64 H 0.5370 0.1860 0.4848 0.044 Uiso 1 1 calc R . . . .
C65 C 0.4895(4) 0.1353(8) 0.5710(4) 0.035(2) Uani 1 1 d . . . . .
H65 H 0.4605 0.0802 0.5497 0.042 Uiso 1 1 calc R . . . .
C66 C 0.4884(4) 0.1551(7) 0.6422(4) 0.0290(18) Uani 1 1 d . . . . .
H66 H 0.4582 0.1117 0.6680 0.035 Uiso 1 1 calc R . . . .
C72 C 0.5992(4) -0.0197(9) 0.7830(4) 0.042(2) Uani 1 1 d . . . . .
H72 H 0.5955 0.0007 0.7361 0.050 Uiso 1 1 calc R . . . .
C73 C 0.6358(5) -0.1210(9) 0.8018(5) 0.054(3) Uani 1 1 d . . . . .
H73 H 0.6567 -0.1679 0.7681 0.064 Uiso 1 1 calc R . . . .
C74 C 0.6417(5) -0.1540(9) 0.8697(6) 0.063(3) Uani 1 1 d . . . . .
H74 H 0.6675 -0.2219 0.8835 0.076 Uiso 1 1 calc R . . . .
C75 C 0.6081(5) -0.0831(9) 0.9184(5) 0.053(3) Uani 1 1 d . . . . .
H75 H 0.6097 -0.1043 0.9653 0.063 Uiso 1 1 calc R . . . .
C76 C 0.5725(4) 0.0188(9) 0.8952(4) 0.039(2) Uani 1 1 d . . . . .
H76 H 0.5503 0.0668 0.9274 0.047 Uiso 1 1 calc R . . . .
C82 C 0.4158(5) 0.3544(8) 0.8933(4) 0.042(2) Uani 1 1 d . . . . .
H82 H 0.4387 0.4299 0.8963 0.050 Uiso 1 1 calc R . . . .
C83 C 0.3563(5) 0.3470(10) 0.9249(4) 0.055(3) Uani 1 1 d . . . . .
H83 H 0.3399 0.4169 0.9481 0.066 Uiso 1 1 calc R . . . .
C84 C 0.3228(4) 0.2375(12) 0.9214(4) 0.055(3) Uani 1 1 d . . . . .
H84 H 0.2831 0.2308 0.9423 0.066 Uiso 1 1 calc R . . . .
C85 C 0.3479(4) 0.1369(10) 0.8866(4) 0.041(2) Uani 1 1 d . . . . .
H85 H 0.3257 0.0605 0.8837 0.049 Uiso 1 1 calc R . . . .
C86 C 0.4061(4) 0.1496(8) 0.8562(4) 0.0277(18) Uani 1 1 d . . . . .
H86 H 0.4225 0.0804 0.8324 0.033 Uiso 1 1 calc R . . . .

loop_
_atom_site_aniso_label
_atom_site_aniso_U_11
_atom_site_aniso_U_22
_atom_site_aniso_U_33
_atom_site_aniso_U_23
_atom_site_aniso_U_13
_atom_site_aniso_U_12
Ag1 0.0327(3) 0.0278(3) 0.0112(3) 0.0009(2) -0.0005(2) 0.0078(3)
Ag2 0.0340(3) 0.0268(3) 0.0116(3) 0.0015(2) 0.0032(2) 0.0031(3)
Ag3 0.0292(3) 0.0333(4) 0.0226(3) 0.0058(3) 0.0012(2) -0.0107(3)
O8 0.029(3) 0.033(3) 0.012(2) -0.004(2) 0.004(2) -0.006(3)
O9 0.034(3) 0.021(3) 0.014(2) 0.004(2) 0.003(2) -0.011(2)
O11 0.031(3) 0.031(3) 0.011(2) 0.001(2) 0.001(2) -0.007(2)
O12 0.035(3) 0.025(3) 0.015(2) -0.003(2) 0.000(2) -0.008(3)
O14 0.031(3) 0.032(3) 0.017(3) 0.000(2) 0.000(2) -0.014(3)
O15 0.030(3) 0.033(3) 0.023(3) 0.012(2) 0.007(2) -0.009(3)
N21 0.042(4) 0.027(4) 0.022(3) 0.001(3) 0.006(3) -0.001(3)
N31 0.029(4) 0.028(4) 0.018(3) 0.001(3) -0.002(3) 0.004(3)
N41 0.034(4) 0.032(4) 0.023(3) 0.004(3) 0.003(3) -0.002(3)
N51 0.074(3) 0.025(2) 0.028(3) 0.003(2) 0.013(3) 0.006(2)
N61 0.030(3) 0.024(3) 0.019(3) 0.004(3) -0.004(3) -0.006(3)
N71 0.040(4) 0.026(4) 0.024(3) -0.002(3) -0.003(3) 0.000(3)
N81 0.032(4) 0.032(4) 0.015(3) -0.002(3) 0.005(3) -0.001(3)
C1 0.018(3) 0.011(3) 0.012(3) 0.000(3) 0.001(3) 0.002(3)
C2 0.016(4) 0.014(3) 0.016(3) -0.002(3) 0.000(3) -0.001(3)
C3 0.025(4) 0.013(3) 0.009(3) 0.000(3) 0.002(3) 0.001(3)
C4 0.025(4) 0.013(3) 0.009(3) 0.001(3) 0.005(3) 0.005(3)
C5 0.023(4) 0.007(3) 0.015(3) -0.002(3) 0.004(3) 0.000(3)
C6 0.022(4) 0.019(4) 0.009(3) -0.002(3) -0.002(3) 0.004(3)
C7 0.020(4) 0.023(4) 0.008(3) 0.005(3) 0.002(3) 0.003(3)
C10 0.025(4) 0.019(4) 0.008(3) -0.004(3) -0.002(3) 0.000(3)
C13 0.016(4) 0.016(4) 0.025(4) 0.005(3) 0.004(3) 0.007(3)
C22 0.041(5) 0.039(5) 0.027(4) -0.005(4) 0.007(4) -0.001(5)
C23 0.027(5) 0.031(5) 0.057(6) -0.007(4) 0.013(4) 0.004(4)
C24 0.048(6) 0.040(5) 0.039(5) -0.015(4) -0.006(4) -0.003(5)
C25 0.063(6) 0.037(5) 0.025(4) -0.006(4) -0.004(4) -0.008(5)
C26 0.064(6) 0.029(5) 0.022(4) 0.000(4) -0.001(4) -0.012(5)
C32 0.036(5) 0.035(5) 0.036(5) -0.006(4) 0.003(4) 0.014(4)
C33 0.050(6) 0.045(6) 0.035(5) -0.011(4) -0.014(4) 0.009(5)
C34 0.045(6) 0.062(7) 0.034(5) 0.005(5) -0.006(4) 0.024(5)
C35 0.049(6) 0.057(6) 0.036(5) -0.007(5) 0.003(4) 0.033(5)
C36 0.047(5) 0.050(6) 0.015(4) -0.003(4) 0.000(4) 0.015(5)
C42 0.043(6) 0.080(8) 0.036(5) -0.011(5) 0.007(4) -0.006(6)
C43 0.042(6) 0.079(8) 0.045(6) -0.013(5) 0.019(5) -0.004(6)
C44 0.036(5) 0.040(6) 0.076(7) -0.008(5) 0.008(5) -0.005(5)
C45 0.031(5) 0.089(9) 0.048(6) 0.000(6) -0.002(4) 0.005(6)
C46 0.049(6) 0.078(8) 0.030(5) -0.003(5) 0.001(4) -0.002(6)
C52 0.076(3) 0.025(2) 0.067(6) 0.000(3) 0.019(3) 0.005(3)
C53 0.077(4) 0.029(3) 0.043(5) -0.001(3) 0.004(3) 0.011(3)
C54 0.078(4) 0.039(3) 0.046(5) -0.006(3) 0.006(3) 0.009(3)
C55 0.076(3) 0.040(3) 0.049(5) -0.008(3) 0.010(3) 0.008(3)
C56 0.074(3) 0.035(3) 0.037(5) -0.001(3) 0.015(3) 0.004(3)
C62 0.027(4) 0.030(5) 0.029(4) 0.006(4) 0.003(3) -0.004(4)
C63 0.035(5) 0.042(5) 0.028(4) 0.009(4) 0.010(4) -0.004(4)
C64 0.053(6) 0.040(5) 0.017(4) -0.003(4) 0.012(4) 0.007(5)
C65 0.054(6) 0.022(4) 0.030(4) -0.008(4) -0.004(4) 0.001(4)
C66 0.030(4) 0.030(4) 0.027(4) 0.003(4) -0.001(3) -0.009(4)
C72 0.053(6) 0.040(5) 0.032(5) -0.006(4) 0.004(4) 0.004(5)
C73 0.049(6) 0.044(6) 0.067(7) -0.021(5) -0.008(5) 0.007(5)
C74 0.062(7) 0.021(5) 0.104(9) 0.002(6) -0.044(7) 0.011(5)
C75 0.069(7) 0.038(6) 0.050(6) 0.018(5) -0.031(5) -0.009(5)
C76 0.055(6) 0.041(5) 0.022(4) 0.002(4) -0.005(4) -0.006(5)
C82 0.069(7) 0.031(5) 0.025(4) -0.002(4) 0.006(4) 0.000(5)
C83 0.082(8) 0.054(7) 0.030(5) 0.000(5) 0.021(5) 0.036(6)
C84 0.031(5) 0.104(10) 0.030(5) 0.013(6) 0.007(4) 0.012(6)
C85 0.026(4) 0.071(7) 0.026(4) -0.009(5) 0.004(3) -0.013(5)
C86 0.028(4) 0.032(5) 0.023(4) 0.000(3) -0.005(3) -0.008(4)

loop_
_atom_type_symbol
_atom_type_description
_atom_type_scat_dispersion_real
_atom_type_scat_dispersion_imag
_atom_type_scat_source
C C 0.0033 0.0016 'International Tables Vol C Tables 4.2.6.8 and 6.1.1.4'
H H 0.0000 0.0000 'International Tables Vol C Tables 4.2.6.8 and 6.1.1.4'
Ag Ag -0.8971 1.1015 'International Tables Vol C Tables 4.2.6.8 and 6.1.1.4'
N N 0.0061 0.0033 'International Tables Vol C Tables 4.2.6.8 and 6.1.1.4'
O O 0.0106 0.0060 'International Tables Vol C Tables 4.2.6.8 and 6.1.1.4'

loop_
_exptl_crystal_face_index_h
_exptl_crystal_face_index_k
_exptl_crystal_face_index_l
_exptl_crystal_face_perp_dist
1 7 24 0.0426
-1 -7 -24 0.0426
6 -13 11 0.0384
-6 13 -11 0.0844
29 3 -2 0.0073
-29 -3 2 0.0020
-6 12 -14 0.0800

loop_
_geom_angle_atom_site_label_1
_geom_angle_atom_site_label_2
_geom_angle_atom_site_label_3
_geom_angle
_geom_angle_site_symmetry_1
_geom_angle_site_symmetry_3
_geom_angle_publ_flag
O8 Ag1 Ag2 78.65(12) . . ?
O8 Ag1 O12 130.11(17) . 4_575 ?
O8 Ag1 N21 103.75(19) . . ?
O12 Ag1 Ag2 67.57(12) 4_575 . ?
O12 Ag1 N21 89.20(19) 4_575 . ?
N21 Ag1 Ag2 148.82(16) . . ?
N31 Ag1 Ag2 91.91(16) . . ?
N31 Ag1 O8 95.73(19) . . ?
N31 Ag1 O12 120.2(2) . 4_575 ?
N31 Ag1 N21 118.4(2) . . ?
O9 Ag2 Ag1 79.24(12) . . ?
O9 Ag2 O11 114.00(17) . 4_575 ?
O9 Ag2 N51 89.2(2) . . ?
O11 Ag2 Ag1 75.66(12) 4_575 . ?
O11 Ag2 N51 80.7(2) 4_575 . ?
N41 Ag2 Ag1 91.30(16) . . ?
N41 Ag2 O9 120.46(19) . . ?
N41 Ag2 O11 120.10(19) . 4_575 ?
N41 Ag2 N51 121.4(3) . . ?
N51 Ag2 Ag1 146.38(19) . . ?
O14 Ag3 N61 90.28(18) . . ?
O14 Ag3 N71 112.1(2) . . ?
N61 Ag3 N71 96.3(2) . . ?
N81 Ag3 O14 137.5(2) . . ?
N81 Ag3 N61 119.6(2) . . ?
N81 Ag3 N71 95.0(2) . . ?
C7 O8 Ag1 123.0(4) . . ?
C7 O9 Ag2 123.8(4) . . ?
C10 O11 Ag2 108.0(4) . 4_576 ?
C10 O12 Ag1 113.8(4) . 4_576 ?
C13 O14 Ag3 108.5(4) . . ?
C22 N21 Ag1 127.5(5) . . ?
C22 N21 C26 115.4(7) . . ?
C26 N21 Ag1 117.1(5) . . ?
C32 N31 Ag1 121.3(5) . . ?
C36 N31 Ag1 123.0(5) . . ?
C36 N31 C32 115.7(7) . . ?
C42 N41 Ag2 118.7(6) . . ?
C46 N41 Ag2 127.3(6) . . ?
C46 N41 C42 113.9(8) . . ?
C52 N51 Ag2 139.6(7) . . ?
C52 N51 C56 113.2(9) . . ?
C56 N51 Ag2 105.7(5) . . ?
C62 N61 Ag3 117.4(5) . . ?
C66 N61 Ag3 124.9(5) . . ?
C66 N61 C62 117.7(6) . . ?
C72 N71 Ag3 120.9(5) . . ?
C72 N71 C76 117.6(7) . . ?
C76 N71 Ag3 119.2(5) . . ?
C82 N81 Ag3 124.6(6) . . ?
C82 N81 C86 116.5(7) . . ?
C86 N81 Ag3 118.7(5) . . ?
C2 C1 C7 120.0(6) . . ?
C6 C1 C2 118.6(6) . . ?
C6 C1 C7 121.4(6) . . ?
C1 C2 H2 119.9 . . ?
C3 C2 C1 120.3(6) . . ?
C3 C2 H2 119.9 . . ?
C2 C3 C10 119.1(6) . . ?
C4 C3 C2 120.3(6) . . ?
C4 C3 C10 120.6(6) . . ?
C3 C4 H4 119.8 . . ?
C3 C4 C5 120.3(6) . . ?
C5 C4 H4 119.8 . . ?
C4 C5 C13 121.1(6) . . ?
C6 C5 C4 118.5(6) . . ?
C6 C5 C13 120.4(6) . . ?
C1 C6 C5 122.0(6) . . ?
C1 C6 H6 119.0 . . ?
C5 C6 H6 119.0 . . ?
O8 C7 C1 115.2(6) . . ?
O9 C7 O8 126.8(6) . . ?
O9 C7 C1 118.0(6) . . ?
O11 C10 O12 126.0(6) . . ?
O11 C10 C3 117.2(6) . . ?
O12 C10 C3 116.8(6) . . ?
O14 C13 C5 115.8(6) . . ?
O15 C13 O14 125.7(7) . . ?
O15 C13 C5 118.5(6) . . ?
N21 C22 H22 117.1 . . ?
N21 C22 C23 125.8(8) . . ?
C23 C22 H22 117.1 . . ?
C22 C23 H23 121.8 . . ?
C24 C23 C22 116.5(8) . . ?
C24 C23 H23 121.8 . . ?
C23 C24 H24 120.5 . . ?
C25 C24 C23 119.0(8) . . ?
C25 C24 H24 120.5 . . ?
C24 C25 H25 120.2 . . ?
C24 C25 C26 119.6(8) . . ?
C26 C25 H25 120.2 . . ?
N21 C26 C25 123.8(8) . . ?
N21 C26 H26 118.1 . . ?
C25 C26 H26 118.1 . . ?
N31 C32 H32 117.5 . . ?
N31 C32 C33 125.0(8) . . ?
C33 C32 H32 117.5 . . ?
C32 C33 H33 121.0 . . ?
C32 C33 C34 118.0(8) . . ?
C34 C33 H33 121.0 . . ?
C33 C34 H34 121.1 . . ?
C33 C34 C35 117.8(8) . . ?
C35 C34 H34 121.1 . . ?
C34 C35 H35 120.9 . . ?
C36 C35 C34 118.3(8) . . ?
C36 C35 H35 120.9 . . ?
N31 C36 C35 125.1(7) . . ?
N31 C36 H36 117.4 . . ?
C35 C36 H36 117.4 . . ?
N41 C42 H42 118.1 . . ?
N41 C42 C43 123.7(9) . . ?
C43 C42 H42 118.1 . . ?
C42 C43 H43 120.0 . . ?
C42 C43 C44 120.0(9) . . ?
C44 C43 H43 120.0 . . ?
C43 C44 H44 121.0 . . ?
C45 C44 C43 118.0(9) . . ?
C45 C44 H44 121.0 . . ?
C44 C45 H45 121.3 . . ?
C44 C45 C46 117.4(9) . . ?
C46 C45 H45 121.3 . . ?
N41 C46 C45 126.9(8) . . ?
N41 C46 H46 116.6 . . ?
C45 C46 H46 116.6 . . ?
N51 C52 H52 116.1 . . ?
N51 C52 C53 127.8(11) . . ?
C53 C52 H52 116.1 . . ?
C52 C53 H53 121.9 . . ?
C54 C53 C52 116.2(10) . . ?
C54 C53 H53 121.9 . . ?
C53 C54 H54 120.7 . . ?
C53 C54 C55 118.7(10) . . ?
C55 C54 H54 120.7 . . ?
C54 C55 H55 120.1 . . ?
C56 C55 C54 119.8(11) . . ?
C56 C55 H55 120.1 . . ?
N51 C56 H56 118.2 . . ?
C55 C56 N51 123.7(9) . . ?
C55 C56 H56 118.2 . . ?
N61 C62 H62 118.6 . . ?
N61 C62 C63 122.8(7) . . ?
C63 C62 H62 118.6 . . ?
C62 C63 H63 120.3 . . ?
C64 C63 C62 119.3(7) . . ?
C64 C63 H63 120.3 . . ?
C63 C64 H64 120.7 . . ?
C63 C64 C65 118.5(7) . . ?
C65 C64 H64 120.7 . . ?
C64 C65 H65 120.6 . . ?
C64 C65 C66 118.9(8) . . ?
C66 C65 H65 120.6 . . ?
N61 C66 C65 122.8(7) . . ?
N61 C66 H66 118.6 . . ?
C65 C66 H66 118.6 . . ?
N71 C72 H72 118.4 . . ?
N71 C72 C73 123.2(8) . . ?
C73 C72 H72 118.4 . . ?
C72 C73 H73 120.0 . . ?
C72 C73 C74 119.9(9) . . ?
C74 C73 H73 120.0 . . ?
C73 C74 H74 120.9 . . ?
C73 C74 C75 118.2(9) . . ?
C75 C74 H74 120.9 . . ?
C74 C75 H75 120.9 . . ?
C76 C75 C74 118.2(9) . . ?
C76 C75 H75 120.9 . . ?
N71 C76 C75 122.8(9) . . ?
N71 C76 H76 118.6 . . ?
C75 C76 H76 118.6 . . ?
N81 C82 H82 118.8 . . ?
N81 C82 C83 122.4(9) . . ?
C83 C82 H82 118.8 . . ?
C82 C83 H83 120.3 . . ?
C84 C83 C82 119.4(9) . . ?
C84 C83 H83 120.3 . . ?
C83 C84 H84 120.5 . . ?
C83 C84 C85 119.0(8) . . ?
C85 C84 H84 120.5 . . ?
C84 C85 H85 120.4 . . ?
C86 C85 C84 119.2(9) . . ?
C86 C85 H85 120.4 . . ?
N81 C86 C85 123.6(8) . . ?
N81 C86 H86 118.2 . . ?
C85 C86 H86 118.2 . . ?

loop_
_geom_bond_atom_site_label_1
_geom_bond_atom_site_label_2
_geom_bond_distance
_geom_bond_site_symmetry_2
_geom_bond_publ_flag
Ag1 Ag2 3.0195(8) . ?
Ag1 O8 2.326(4) . ?
Ag1 O12 2.351(5) 4_575 ?
Ag1 N21 2.361(6) . ?
Ag1 N31 2.296(6) . ?
Ag2 O9 2.326(4) . ?
Ag2 O11 2.402(5) 4_575 ?
Ag2 N41 2.292(6) . ?
Ag2 N51 2.463(7) . ?
Ag3 O14 2.301(5) . ?
Ag3 N61 2.384(5) . ?
Ag3 N71 2.450(6) . ?
Ag3 N81 2.267(6) . ?
O8 C7 1.272(8) . ?
O9 C7 1.243(8) . ?
O11 Ag2 2.402(5) 4_576 ?
O11 C10 1.253(8) . ?
O12 Ag1 2.351(5) 4_576 ?
O12 C10 1.256(8) . ?
O14 C13 1.268(8) . ?
O15 C13 1.246(8) . ?
N21 C22 1.315(10) . ?
N21 C26 1.338(9) . ?
N31 C32 1.326(9) . ?
N31 C36 1.308(10) . ?
N41 C42 1.329(10) . ?
N41 C46 1.323(10) . ?
N51 C52 1.263(11) . ?
N51 C56 1.401(12) . ?
N61 C62 1.328(9) . ?
N61 C66 1.327(9) . ?
N71 C72 1.326(10) . ?
N71 C76 1.334(9) . ?
N81 C82 1.337(10) . ?
N81 C86 1.343(9) . ?
C1 C2 1.395(8) . ?
C1 C6 1.384(9) . ?
C1 C7 1.514(9) . ?
C2 H2 0.9300 . ?
C2 C3 1.393(9) . ?
C3 C4 1.379(9) . ?
C3 C10 1.535(8) . ?
C4 H4 0.9300 . ?
C4 C5 1.400(9) . ?
C5 C6 1.389(9) . ?
C5 C13 1.521(9) . ?
C6 H6 0.9300 . ?
C22 H22 0.9300 . ?
C22 C23 1.392(11) . ?
C23 H23 0.9300 . ?
C23 C24 1.382(12) . ?
C24 H24 0.9300 . ?
C24 C25 1.359(12) . ?
C25 H25 0.9300 . ?
C25 C26 1.366(11) . ?
C26 H26 0.9300 . ?
C32 H32 0.9300 . ?
C32 C33 1.366(11) . ?
C33 H33 0.9300 . ?
C33 C34 1.380(12) . ?
C34 H34 0.9300 . ?
C34 C35 1.386(12) . ?
C35 H35 0.9300 . ?
C35 C36 1.365(11) . ?
C36 H36 0.9300 . ?
C42 H42 0.9300 . ?
C42 C43 1.363(12) . ?
C43 H43 0.9300 . ?
C43 C44 1.366(13) . ?
C44 H44 0.9300 . ?
C44 C45 1.355(13) . ?
C45 H45 0.9300 . ?
C45 C46 1.362(12) . ?
C46 H46 0.9300 . ?
C52 H52 0.9300 . ?
C52 C53 1.401(12) . ?
C53 H53 0.9300 . ?
C53 C54 1.364(13) . ?
C54 H54 0.9300 . ?
C54 C55 1.373(13) . ?
C55 H55 0.9300 . ?
C55 C56 1.332(12) . ?
C56 H56 0.9300 . ?
C62 H62 0.9300 . ?
C62 C63 1.389(10) . ?
C63 H63 0.9300 . ?
C63 C64 1.355(11) . ?
C64 H64 0.9300 . ?
C64 C65 1.380(11) . ?
C65 H65 0.9300 . ?
C65 C66 1.386(10) . ?
C66 H66 0.9300 . ?
C72 H72 0.9300 . ?
C72 C73 1.356(12) . ?
C73 H73 0.9300 . ?
C73 C74 1.356(14) . ?
C74 H74 0.9300 . ?
C74 C75 1.398(14) . ?
C75 H75 0.9300 . ?
C75 C76 1.375(12) . ?
C76 H76 0.9300 . ?
C82 H82 0.9300 . ?
C82 C83 1.393(13) . ?
C83 H83 0.9300 . ?
C83 C84 1.349(14) . ?
C84 H84 0.9300 . ?
C84 C85 1.363(13) . ?
C85 H85 0.9300 . ?
C85 C86 1.363(10) . ?
C86 H86 0.9300 . ?

loop_
_exptl_oxdiff_crystal_face_indexfrac_h
_exptl_oxdiff_crystal_face_indexfrac_k
_exptl_oxdiff_crystal_face_indexfrac_l
_exptl_oxdiff_crystal_face_x
_exptl_oxdiff_crystal_face_y
_exptl_oxdiff_crystal_face_z
1.1056 7.0428 23.8458 0.1574 -0.2294 0.9605
-1.1056 -7.0428 -23.8458 -0.1574 0.2294 -0.9605
5.6416 -13.3621 10.5385 0.5308 -0.7718 -0.3501
-5.6416 13.3621 -10.5385 -0.5308 0.7718 0.3501
28.5572 3.4423 -1.7098 0.8189 0.5630 0.1111
-28.5572 -3.4423 1.7098 -0.8189 -0.5630 -0.1111
-5.9847 11.9846 -14.0194 -0.5531 0.7873 0.1935
